data_4118584
loop_
_publ_author_name
'Chidambaram Gunanathan'
'Markus H\"olscher'
'Fangfang Pan'
'Walter Leitner'

_publ_section_title
;
 Ruthenium Catalyzed Hydroboration of Terminal Alkynes toZ-Vinylboronates
;
_journal_name_full 'Journal of the American Chemical Society'
_journal_page_first 14349
_journal_page_last 14352
_journal_paper_doi 10.1021/ja307233p
_journal_volume 134
_journal_year 2012
_chemical_formula_moiety 'C29 H58 B N O2 P2 Ru'
_chemical_formula_sum 'C29 H58 B N O2 P2 Ru'
_chemical_formula_weight 626.58
_chemical_name_systematic
; 
 ? 
;
_space_group_IT_number 4
_symmetry_cell_setting monoclinic
_symmetry_space_group_name_Hall 'P 2yb'
_symmetry_space_group_name_H-M 'P 1 21 1'
_atom_sites_solution_hydrogens geom
_atom_sites_solution_primary direct
_atom_sites_solution_secondary difmap
_audit_creation_method SHELXL-97
_cell_angle_alpha 90.00
_cell_angle_beta 104.573(3)
_cell_angle_gamma 90.00
_cell_formula_units_Z 4
_cell_length_a 11.865(3)
_cell_length_b 16.434(3)
_cell_length_c 17.172(4)
_cell_measurement_reflns_used 4714
_cell_measurement_temperature 100(2)
_cell_measurement_theta_max 30.3342
_cell_measurement_theta_min 2.1636
_cell_volume 3240.6(13)
_computing_cell_refinement SMART
_computing_data_collection 'SMART (Bruker, 2001)'
_computing_data_reduction 'SAINT (Bruker, 1999)'
_computing_molecular_graphics 'PLATON (Spek, 2003)'
_computing_publication_material 'SHELXL-97 (Sheldrick, 2008)'
_computing_structure_refinement 'SHELXL-97 (Sheldrick, 2008)'
_computing_structure_solution 'SHELXS-97 (Sheldrick, 2008)'
_diffrn_ambient_temperature 100(2)
_diffrn_measured_fraction_theta_full 0.999
_diffrn_measured_fraction_theta_max 0.999
_diffrn_measurement_device_type 'CCD area detector'
_diffrn_measurement_method 'omega scans'
_diffrn_radiation_monochromator 'Multilayer optics'
_diffrn_radiation_source 'Incoatec microsource'
_diffrn_radiation_type MoK\a
_diffrn_radiation_wavelength 0.71073
_diffrn_reflns_av_R_equivalents 0.0450
_diffrn_reflns_av_sigmaI/netI 0.0494
_diffrn_reflns_limit_h_max 15
_diffrn_reflns_limit_h_min -15
_diffrn_reflns_limit_k_max 21
_diffrn_reflns_limit_k_min -21
_diffrn_reflns_limit_l_max 22
_diffrn_reflns_limit_l_min -22
_diffrn_reflns_number 42134
_diffrn_reflns_theta_full 27.50
_diffrn_reflns_theta_max 27.50
_diffrn_reflns_theta_min 1.23
_exptl_absorpt_coefficient_mu 0.607
_exptl_absorpt_correction_T_max 0.8729
_exptl_absorpt_correction_T_min 0.8020
_exptl_absorpt_correction_type multi-scan
_exptl_absorpt_process_details SADABS
_exptl_crystal_colour yellow
_exptl_crystal_density_diffrn 1.284
_exptl_crystal_description block
_exptl_crystal_F_000 1336
_exptl_crystal_size_max 0.38
_exptl_crystal_size_mid 0.28
_exptl_crystal_size_min 0.23
_refine_diff_density_max 0.908
_refine_diff_density_min -0.675
_refine_diff_density_rms 0.066
_refine_ls_abs_structure_details 'Flack H D (1983), Acta Cryst. A39, 876-881'
_refine_ls_abs_structure_Flack 0.147(18)
_refine_ls_extinction_method none
_refine_ls_goodness_of_fit_ref 1.020
_refine_ls_hydrogen_treatment mixed
_refine_ls_matrix_type full
_refine_ls_number_parameters 708
_refine_ls_number_reflns 14881
_refine_ls_number_restraints 1
_refine_ls_restrained_S_all 1.020
_refine_ls_R_factor_all 0.0317
_refine_ls_R_factor_gt 0.0295
_refine_ls_shift/su_max 0.002
_refine_ls_shift/su_mean 0.000
_refine_ls_structure_factor_coef Fsqd
_refine_ls_weighting_details 'calc w=1/[\s^2^(Fo^2^)+(0.0278P)^2^+0.8926P] where P=(Fo^2^+2Fc^2^)/3'
_refine_ls_weighting_scheme calc
_refine_ls_wR_factor_gt 0.0714
_refine_ls_wR_factor_ref 0.0730
_reflns_number_gt 14136
_reflns_number_total 14881
_reflns_threshold_expression >2sigma(I)
_cod_data_source_file ja307233p_si_001.cif
_cod_data_source_block test
_cod_original_cell_volume 3240.7(12)
_cod_original_sg_symbol_Hall P2yb
_cod_database_code 4118584

loop_
_symmetry_equiv_pos_as_xyz
'x, y, z'
'-x, y+1/2, -z'

loop_
_atom_site_label
_atom_site_type_symbol
_atom_site_fract_x
_atom_site_fract_y
_atom_site_fract_z
_atom_site_U_iso_or_equiv
_atom_site_adp_type
_atom_site_occupancy
_atom_site_symmetry_multiplicity
_atom_site_calc_flag
_atom_site_refinement_flags
Ru1 Ru 0.888502(16) 0.680937(11) 0.603517(12) 0.01078(5) Uani 1 1 d .
H3 H 0.922(2) 0.587(2) 0.5913(16) 0.011 Uiso 1 1 d .
Ru2 Ru 0.600040(16) 0.988085(11) 0.892594(12) 0.01082(5) Uani 1 1 d .
H6 H 0.561(2) 1.081(2) 0.9102(17) 0.011 Uiso 1 1 d .
P1 P 0.42994(6) 0.95572(5) 0.92801(4) 0.01244(15) Uani 1 1 d .
P2 P 0.72659(6) 1.04185(5) 0.82185(4) 0.01282(15) Uani 1 1 d .
P3 P 0.76541(6) 0.62885(5) 0.67859(4) 0.01255(15) Uani 1 1 d .
P4 P 1.05529(6) 0.70771(5) 0.56229(5) 0.01201(15) Uani 1 1 d .
N2 N 0.47796(19) 1.01146(15) 0.77783(14) 0.0149(5) Uani 1 1 d .
N1 N 1.01381(19) 0.66125(15) 0.71777(14) 0.0125(5) Uani 1 1 d .
O2 O 0.83282(16) 0.89999(14) 0.98555(12) 0.0168(4) Uani 1 1 d .
O3 O 0.80692(16) 0.81802(14) 0.47079(12) 0.0170(4) Uani 1 1 d .
O4 O 0.65375(16) 0.76805(14) 0.51542(12) 0.0164(4) Uani 1 1 d .
O1 O 0.67631(16) 0.85662(13) 1.03003(12) 0.0177(5) Uani 1 1 d .
B2 B 0.7764(3) 0.7653(2) 0.5275(2) 0.0144(7) Uani 1 1 d .
B1 B 0.7107(3) 0.9067(2) 0.9723(2) 0.0157(7) Uani 1 1 d .
C1 C 0.3641(2) 1.02429(19) 0.77537(18) 0.0158(6) Uani 1 1 d .
C2 C 0.2837(2) 1.04546(19) 0.70328(19) 0.0191(7) Uani 1 1 d .
H2A H 0.2042 1.0535 0.7025 0.023 Uiso 1 1 calc R
C3 C 0.3196(3) 1.0546(2) 0.63423(19) 0.0193(7) Uani 1 1 d .
H3A H 0.2651 1.0674 0.5850 0.023 Uiso 1 1 calc R
C4 C 0.4366(3) 1.0448(2) 0.63694(18) 0.0182(6) Uani 1 1 d .
H4A H 0.4638 1.0523 0.5899 0.022 Uiso 1 1 calc R
C5 C 0.5139(2) 1.02385(19) 0.70997(17) 0.0147(6) Uani 1 1 d .
C6 C 0.6423(2) 1.0178(2) 0.71810(17) 0.0157(6) Uani 1 1 d .
H6A H 0.6646 1.0560 0.6800 0.019 Uiso 1 1 calc R
H6B H 0.6616 0.9620 0.7040 0.019 Uiso 1 1 calc R
C7 C 0.3291(2) 1.02062(19) 0.85332(18) 0.0149(6) Uani 1 1 d .
H7A H 0.2491 0.9986 0.8435 0.018 Uiso 1 1 calc R
H7B H 0.3288 1.0763 0.8753 0.018 Uiso 1 1 calc R
C8 C 0.7348(2) 1.15743(19) 0.82423(18) 0.0159(6) Uani 1 1 d .
C9 C 0.7770(2) 1.1847(3) 0.91259(17) 0.0198(6) Uani 1 1 d .
H9A H 0.8560 1.1642 0.9353 0.030 Uiso 1 1 calc R
H9B H 0.7245 1.1630 0.9434 0.030 Uiso 1 1 calc R
H9C H 0.7773 1.2443 0.9152 0.030 Uiso 1 1 calc R
C10 C 0.6115(2) 1.1910(2) 0.79085(18) 0.0220(7) Uani 1 1 d .
H10A H 0.5828 1.1749 0.7344 0.033 Uiso 1 1 calc R
H10B H 0.6131 1.2505 0.7947 0.033 Uiso 1 1 calc R
H10C H 0.5597 1.1691 0.8221 0.033 Uiso 1 1 calc R
C11 C 0.8135(3) 1.1962(2) 0.7755(2) 0.0237(8) Uani 1 1 d .
H11A H 0.893(3) 1.188(3) 0.798(2) 0.035 Uiso 1 1 d .
H11B H 0.804(3) 1.245(3) 0.772(2) 0.035 Uiso 1 1 d .
H11C H 0.793(3) 1.174(3) 0.721(2) 0.035 Uiso 1 1 d .
C12 C 0.8739(2) 0.9988(2) 0.81849(17) 0.0169(6) Uani 1 1 d .
C13 C 0.9195(3) 1.0242(3) 0.7459(2) 0.0258(8) Uani 1 1 d .
H13A H 0.870(3) 1.014(3) 0.697(2) 0.039 Uiso 1 1 d .
H13B H 0.985(3) 0.991(3) 0.748(2) 0.039 Uiso 1 1 d .
H13C H 0.945(3) 1.083(3) 0.747(2) 0.039 Uiso 1 1 d .
C14 C 0.8625(3) 0.9048(2) 0.81280(19) 0.0192(6) Uani 1 1 d .
H14A H 0.8337 0.8844 0.8579 0.029 Uiso 1 1 calc R
H14B H 0.9388 0.8808 0.8150 0.029 Uiso 1 1 calc R
H14C H 0.8077 0.8899 0.7619 0.029 Uiso 1 1 calc R
C15 C 0.9638(3) 1.0216(2) 0.8963(2) 0.0228(7) Uani 1 1 d .
H15A H 0.9349 1.0053 0.9427 0.034 Uiso 1 1 calc R
H15B H 0.9766 1.0805 0.8978 0.034 Uiso 1 1 calc R
H15C H 1.0373 0.9935 0.8983 0.034 Uiso 1 1 calc R
C16 C 0.4035(2) 0.9931(2) 1.02653(16) 0.0173(6) Uani 1 1 d .
C17 C 0.4782(3) 1.0695(2) 1.04986(19) 0.0270(7) Uani 1 1 d .
H17A H 0.4525 1.1114 1.0086 0.040 Uiso 1 1 calc R
H17B H 0.5600 1.0561 1.0541 0.040 Uiso 1 1 calc R
H17C H 0.4699 1.0898 1.1018 0.040 Uiso 1 1 calc R
C18 C 0.2764(2) 1.0167(2) 1.02200(18) 0.0198(6) Uani 1 1 d .
H18A H 0.2508 1.0585 0.9806 0.030 Uiso 1 1 calc R
H18B H 0.2709 1.0380 1.0742 0.030 Uiso 1 1 calc R
H18C H 0.2265 0.9685 1.0083 0.030 Uiso 1 1 calc R
C19 C 0.4439(3) 0.92855(19) 1.09180(17) 0.0248(6) Uani 1 1 d .
H19A H 0.5247 0.9135 1.0946 0.037 Uiso 1 1 calc R
H19B H 0.3941 0.8803 1.0788 0.037 Uiso 1 1 calc R
H19C H 0.4388 0.9505 1.1439 0.037 Uiso 1 1 calc R
C20 C 0.3617(2) 0.85149(18) 0.90312(17) 0.0158(6) Uani 1 1 d .
C21 C 0.3581(3) 0.83704(17) 0.81398(17) 0.0228(6) Uani 1 1 d .
H21A H 0.4370 0.8415 0.8063 0.034 Uiso 1 1 calc R
H21B H 0.3078 0.8779 0.7808 0.034 Uiso 1 1 calc R
H21C H 0.3273 0.7825 0.7981 0.034 Uiso 1 1 calc R
C22 C 0.2371(2) 0.8436(2) 0.9132(2) 0.0226(7) Uani 1 1 d .
H22A H 0.1886 0.8871 0.8831 0.034 Uiso 1 1 calc R
H22B H 0.2384 0.8481 0.9703 0.034 Uiso 1 1 calc R
H22C H 0.2049 0.7907 0.8927 0.034 Uiso 1 1 calc R
C23 C 0.4368(2) 0.78278(16) 0.95111(17) 0.0211(6) Uani 1 1 d .
H23A H 0.5165 0.7870 0.9449 0.032 Uiso 1 1 calc R
H23B H 0.4039 0.7299 0.9308 0.032 Uiso 1 1 calc R
H23C H 0.4378 0.7877 1.0081 0.032 Uiso 1 1 calc R
C24 C 0.8732(2) 0.8335(2) 1.04004(18) 0.0190(6) Uani 1 1 d .
C25 C 0.7793(2) 0.8303(2) 1.08859(18) 0.0184(6) Uani 1 1 d .
C26 C 0.8035(3) 0.8907(2) 1.1586(2) 0.0250(7) Uani 1 1 d .
H26A H 0.8177 0.9447 1.1390 0.038 Uiso 1 1 calc R
H26B H 0.8722 0.8730 1.1998 0.038 Uiso 1 1 calc R
H26C H 0.7361 0.8929 1.1818 0.038 Uiso 1 1 calc R
C27 C 0.7566(3) 0.7463(2) 1.1191(2) 0.0305(8) Uani 1 1 d .
H27A H 0.7415 0.7075 1.0743 0.046 Uiso 1 1 calc R
H27B H 0.6888 0.7488 1.1419 0.046 Uiso 1 1 calc R
H27C H 0.8250 0.7286 1.1607 0.046 Uiso 1 1 calc R
C28 C 0.9962(3) 0.8540(3) 1.0883(2) 0.0284(8) Uani 1 1 d .
H28A H 0.9942 0.9028 1.1207 0.043 Uiso 1 1 calc R
H28B H 1.0457 0.8640 1.0514 0.043 Uiso 1 1 calc R
H28C H 1.0278 0.8084 1.1239 0.043 Uiso 1 1 calc R
C29 C 0.8749(3) 0.7569(2) 0.9891(2) 0.0299(8) Uani 1 1 d .
H29A H 0.7955 0.7445 0.9580 0.045 Uiso 1 1 calc R
H29B H 0.9055 0.7110 1.0246 0.045 Uiso 1 1 calc R
H29C H 0.9247 0.7664 0.9523 0.045 Uiso 1 1 calc R
C30 C 1.1279(2) 0.64775(18) 0.71955(17) 0.0144(6) Uani 1 1 d .
C31 C 1.2098(2) 0.62799(19) 0.78994(18) 0.0164(6) Uani 1 1 d .
H31 H 1.2889 0.6198 0.7895 0.020 Uiso 1 1 calc R
C32 C 1.1754(3) 0.6202(2) 0.86148(19) 0.0207(7) Uani 1 1 d .
H32 H 1.2305 0.6079 0.9107 0.025 Uiso 1 1 calc R
C33 C 1.0591(3) 0.6308(2) 0.85872(18) 0.0181(6) Uani 1 1 d .
H33 H 1.0329 0.6249 0.9063 0.022 Uiso 1 1 calc R
C34 C 0.9804(2) 0.65016(19) 0.78686(17) 0.0152(6) Uani 1 1 d .
C35 C 0.8517(2) 0.6569(2) 0.78107(17) 0.0163(6) Uani 1 1 d .
H35A H 0.8328 0.7134 0.7934 0.020 Uiso 1 1 calc R
H35B H 0.8310 0.6204 0.8212 0.020 Uiso 1 1 calc R
C36 C 1.1593(2) 0.6486(2) 0.64027(18) 0.0171(6) Uani 1 1 d .
H36A H 1.1619 0.5919 0.6213 0.021 Uiso 1 1 calc R
H36B H 1.2381 0.6722 0.6479 0.021 Uiso 1 1 calc R
C37 C 1.1235(2) 0.81291(19) 0.57466(18) 0.0180(6) Uani 1 1 d .
C38 C 1.0806(2) 0.86586(17) 0.49915(19) 0.0256(6) Uani 1 1 d .
H38A H 1.1047 0.8412 0.4539 0.038 Uiso 1 1 calc R
H38B H 1.1144 0.9204 0.5094 0.038 Uiso 1 1 calc R
H38C H 0.9955 0.8697 0.4860 0.038 Uiso 1 1 calc R
C39 C 1.0835(3) 0.85380(18) 0.64366(19) 0.0257(6) Uani 1 1 d .
H39A H 0.9982 0.8539 0.6311 0.039 Uiso 1 1 calc R
H39B H 1.1123 0.9099 0.6502 0.039 Uiso 1 1 calc R
H39C H 1.1146 0.8236 0.6937 0.039 Uiso 1 1 calc R
C40 C 1.2581(2) 0.8139(2) 0.59635(19) 0.0206(7) Uani 1 1 d .
H40A H 1.2856 0.7881 0.5531 0.031 Uiso 1 1 calc R
H40B H 1.2883 0.7840 0.6466 0.031 Uiso 1 1 calc R
H40C H 1.2858 0.8703 0.6031 0.031 Uiso 1 1 calc R
C41 C 1.0738(2) 0.65970(17) 0.46617(17) 0.0163(6) Uani 1 1 d .
C42 C 0.9881(3) 0.69971(19) 0.39301(17) 0.0255(6) Uani 1 1 d .
H42A H 0.9088 0.6968 0.4001 0.038 Uiso 1 1 calc R
H42B H 0.9916 0.6709 0.3437 0.038 Uiso 1 1 calc R
H42C H 1.0098 0.7568 0.3890 0.038 Uiso 1 1 calc R
C43 C 1.0372(3) 0.57000(18) 0.46380(18) 0.0224(6) Uani 1 1 d .
H43A H 0.9572 0.5662 0.4695 0.034 Uiso 1 1 calc R
H43B H 1.0897 0.5406 0.5080 0.034 Uiso 1 1 calc R
H43C H 1.0413 0.5460 0.4124 0.034 Uiso 1 1 calc R
C44 C 1.1988(3) 0.6636(2) 0.4564(2) 0.0256(7) Uani 1 1 d .
H44A H 1.2236 0.7205 0.4572 0.038 Uiso 1 1 calc R
H44B H 1.2016 0.6387 0.4051 0.038 Uiso 1 1 calc R
H44C H 1.2509 0.6340 0.5007 0.038 Uiso 1 1 calc R
C45 C 0.7602(2) 0.51307(19) 0.67890(18) 0.0173(6) Uani 1 1 d .
C46 C 0.8845(2) 0.4801(2) 0.71131(18) 0.0192(6) Uani 1 1 d .
H46A H 0.9149 0.4978 0.7672 0.029 Uiso 1 1 calc R
H46B H 0.9346 0.5010 0.6784 0.029 Uiso 1 1 calc R
H46C H 0.8832 0.4205 0.7090 0.029 Uiso 1 1 calc R
C47 C 0.7153(2) 0.4847(2) 0.59154(17) 0.0201(6) Uani 1 1 d .
H47A H 0.7630 0.5089 0.5585 0.030 Uiso 1 1 calc R
H47B H 0.6341 0.5017 0.5710 0.030 Uiso 1 1 calc R
H47C H 0.7203 0.4252 0.5892 0.030 Uiso 1 1 calc R
C48 C 0.6864(3) 0.4751(2) 0.7314(2) 0.0221(7) Uani 1 1 d .
H48A H 0.714(3) 0.490(3) 0.786(2) 0.033 Uiso 1 1 d .
H48B H 0.699(3) 0.413(2) 0.728(2) 0.033 Uiso 1 1 d .
H48C H 0.605(3) 0.488(3) 0.705(2) 0.033 Uiso 1 1 d .
C49 C 0.6179(2) 0.6709(2) 0.68373(18) 0.0177(6) Uani 1 1 d .
C50 C 0.5259(2) 0.6454(2) 0.60680(19) 0.0202(7) Uani 1 1 d .
H50A H 0.5208 0.5859 0.6041 0.030 Uiso 1 1 calc R
H50B H 0.5486 0.6661 0.5594 0.030 Uiso 1 1 calc R
H50C H 0.4500 0.6680 0.6081 0.030 Uiso 1 1 calc R
C51 C 0.5751(3) 0.6459(3) 0.7577(2) 0.0240(7) Uani 1 1 d .
H51A H 0.550(3) 0.594(3) 0.757(2) 0.036 Uiso 1 1 d .
H51B H 0.508(3) 0.679(3) 0.764(2) 0.036 Uiso 1 1 d .
H51C H 0.632(3) 0.652(2) 0.810(2) 0.036 Uiso 1 1 d .
C52 C 0.6279(3) 0.7641(2) 0.68882(19) 0.0194(7) Uani 1 1 d .
H52A H 0.6870 0.7794 0.7376 0.029 Uiso 1 1 calc R
H52B H 0.5526 0.7874 0.6907 0.029 Uiso 1 1 calc R
H52C H 0.6506 0.7849 0.6414 0.029 Uiso 1 1 calc R
C53 C 0.7021(2) 0.8428(2) 0.41263(18) 0.0179(6) Uani 1 1 d .
C54 C 0.6088(2) 0.83484(19) 0.46203(18) 0.0174(6) Uani 1 1 d .
C55 C 0.7194(3) 0.9285(2) 0.3839(2) 0.0261(7) Uani 1 1 d .
H55A H 0.7325 0.9662 0.4295 0.039 Uiso 1 1 calc R
H55B H 0.6497 0.9452 0.3428 0.039 Uiso 1 1 calc R
H55C H 0.7870 0.9293 0.3608 0.039 Uiso 1 1 calc R
C56 C 0.6816(3) 0.7839(2) 0.3415(2) 0.0225(7) Uani 1 1 d .
H56A H 0.6703 0.7288 0.3600 0.034 Uiso 1 1 calc R
H56B H 0.7492 0.7846 0.3185 0.034 Uiso 1 1 calc R
H56C H 0.6120 0.8006 0.3004 0.034 Uiso 1 1 calc R
C57 C 0.4868(3) 0.8114(2) 0.4141(2) 0.0247(8) Uani 1 1 d .
H57A H 0.4913 0.7636 0.3809 0.037 Uiso 1 1 calc R
H57B H 0.4521 0.8569 0.3794 0.037 Uiso 1 1 calc R
H57C H 0.4386 0.7987 0.4512 0.037 Uiso 1 1 calc R
C58 C 0.6042(3) 0.9093(2) 0.5138(2) 0.0261(7) Uani 1 1 d .
H58A H 0.6832 0.9240 0.5438 0.039 Uiso 1 1 calc R
H58B H 0.5570 0.8971 0.5517 0.039 Uiso 1 1 calc R
H58C H 0.5692 0.9549 0.4793 0.039 Uiso 1 1 calc R
H1 H 0.839(3) 0.775(2) 0.6046(19) 0.024(9) Uiso 1 1 d .
H2 H 0.811(2) 0.685(2) 0.5203(17) 0.014(7) Uiso 1 1 d .
H4 H 0.694(3) 1.005(2) 0.9722(19) 0.029(10) Uiso 1 1 d .
H5 H 0.650(3) 0.892(2) 0.8911(19) 0.022(9) Uiso 1 1 d .

loop_
_atom_site_aniso_label
_atom_site_aniso_U_11
_atom_site_aniso_U_22
_atom_site_aniso_U_33
_atom_site_aniso_U_23
_atom_site_aniso_U_13
_atom_site_aniso_U_12
Ru1 0.01030(9) 0.01161(12) 0.01010(11) 0.00020(9) 0.00195(8) -0.00014(8)
Ru2 0.01097(9) 0.01098(12) 0.01004(11) 0.00034(9) 0.00177(8) 0.00024(8)
P1 0.0129(3) 0.0116(4) 0.0126(3) 0.0000(3) 0.0027(3) 0.0004(3)
P2 0.0129(3) 0.0138(4) 0.0114(3) -0.0001(3) 0.0024(3) -0.0019(3)
P3 0.0124(3) 0.0139(4) 0.0113(4) -0.0008(3) 0.0028(3) -0.0014(3)
P4 0.0120(3) 0.0115(4) 0.0126(3) 0.0005(3) 0.0033(3) -0.0001(2)
N2 0.0157(11) 0.0130(14) 0.0146(12) 0.0006(10) 0.0014(9) -0.0009(9)
N1 0.0144(10) 0.0094(14) 0.0133(12) -0.0005(9) 0.0031(9) -0.0019(8)
O2 0.0135(9) 0.0176(12) 0.0176(10) 0.0034(9) 0.0009(8) 0.0016(8)
O3 0.0128(9) 0.0205(11) 0.0165(10) 0.0047(9) 0.0013(8) 0.0015(8)
O4 0.0141(9) 0.0177(11) 0.0170(10) 0.0059(9) 0.0028(8) 0.0044(8)
O1 0.0178(9) 0.0194(11) 0.0139(10) 0.0051(9) 0.0001(8) 0.0001(8)
B2 0.0162(15) 0.0140(17) 0.0140(15) 0.0006(13) 0.0056(12) 0.0005(12)
B1 0.0153(14) 0.0140(17) 0.0164(16) -0.0005(14) 0.0012(12) 0.0017(12)
C1 0.0157(13) 0.0111(14) 0.0188(15) -0.0004(12) 0.0011(11) -0.0021(11)
C2 0.0162(13) 0.0147(16) 0.0221(16) 0.0009(13) -0.0030(11) 0.0008(11)
C3 0.0218(14) 0.0149(17) 0.0167(15) 0.0024(13) -0.0037(12) -0.0003(12)
C4 0.0242(14) 0.0171(16) 0.0117(14) 0.0001(12) 0.0018(11) -0.0011(12)
C5 0.0178(13) 0.0113(14) 0.0133(14) -0.0026(11) 0.0009(11) -0.0027(11)
C6 0.0193(13) 0.0157(15) 0.0127(14) -0.0015(11) 0.0052(11) -0.0027(11)
C7 0.0112(12) 0.0121(14) 0.0197(15) -0.0005(12) 0.0009(10) 0.0013(10)
C8 0.0199(13) 0.0147(16) 0.0132(14) 0.0017(11) 0.0043(11) -0.0023(11)
C9 0.0222(13) 0.0184(15) 0.0183(14) -0.0025(15) 0.0041(11) -0.0022(14)
C10 0.0247(14) 0.0164(18) 0.0216(15) 0.0011(14) -0.0001(12) 0.0017(13)
C11 0.0357(18) 0.018(2) 0.0189(16) -0.0024(14) 0.0094(13) -0.0067(14)
C12 0.0158(12) 0.0181(17) 0.0178(14) 0.0008(13) 0.0060(10) -0.0025(12)
C13 0.0243(16) 0.027(2) 0.0314(19) 0.0010(16) 0.0172(14) 0.0017(14)
C14 0.0215(14) 0.0163(16) 0.0207(16) -0.0036(13) 0.0071(12) 0.0016(12)
C15 0.0150(13) 0.0212(17) 0.0292(17) -0.0024(14) 0.0001(12) -0.0018(12)
C16 0.0169(12) 0.0198(14) 0.0158(13) 0.0005(12) 0.0050(10) -0.0013(12)
C17 0.0272(15) 0.0333(19) 0.0240(16) -0.0168(14) 0.0129(12) -0.0072(14)
C18 0.0183(13) 0.0222(15) 0.0205(15) -0.0021(12) 0.0078(11) 0.0020(11)
C19 0.0245(15) 0.0344(17) 0.0162(14) 0.0025(12) 0.0067(11) 0.0117(12)
C20 0.0146(12) 0.0097(13) 0.0213(15) -0.0002(11) 0.0010(10) -0.0025(10)
C21 0.0267(15) 0.0163(14) 0.0236(15) -0.0061(11) 0.0031(12) -0.0042(11)
C22 0.0169(13) 0.0163(15) 0.0345(18) 0.0017(13) 0.0062(12) -0.0022(11)
C23 0.0218(14) 0.0141(13) 0.0262(15) 0.0008(11) 0.0034(11) -0.0010(10)
C24 0.0199(14) 0.0166(15) 0.0171(14) 0.0021(12) -0.0017(11) 0.0059(11)
C25 0.0202(14) 0.0158(15) 0.0160(14) 0.0033(12) -0.0012(11) 0.0041(11)
C26 0.0285(16) 0.0273(19) 0.0175(16) -0.0028(14) 0.0023(12) 0.0010(14)
C27 0.0415(19) 0.0213(18) 0.0248(17) 0.0074(14) 0.0013(14) 0.0030(14)
C28 0.0183(15) 0.038(2) 0.0263(18) 0.0031(16) 0.0007(13) 0.0073(14)
C29 0.0378(18) 0.0200(18) 0.0308(18) -0.0004(15) 0.0067(14) 0.0114(14)
C30 0.0148(12) 0.0110(14) 0.0161(14) -0.0013(12) 0.0016(11) -0.0004(10)
C31 0.0144(12) 0.0145(15) 0.0189(15) -0.0004(12) 0.0015(11) -0.0016(11)
C32 0.0231(15) 0.0167(17) 0.0170(15) 0.0004(13) -0.0050(12) 0.0002(12)
C33 0.0237(14) 0.0170(16) 0.0117(14) -0.0006(12) 0.0013(11) -0.0040(12)
C34 0.0158(13) 0.0142(15) 0.0141(14) 0.0003(12) 0.0012(11) -0.0009(11)
C35 0.0142(12) 0.0230(18) 0.0113(13) -0.0005(12) 0.0024(10) -0.0014(11)
C36 0.0139(12) 0.0195(16) 0.0188(15) 0.0027(12) 0.0057(11) 0.0022(11)
C37 0.0137(12) 0.0161(14) 0.0248(15) -0.0037(12) 0.0060(11) -0.0036(10)
C38 0.0221(14) 0.0156(14) 0.0377(18) 0.0062(12) 0.0047(13) -0.0033(11)
C39 0.0258(15) 0.0182(14) 0.0362(17) -0.0105(13) 0.0136(13) -0.0072(12)
C40 0.0166(13) 0.0202(16) 0.0250(16) -0.0052(12) 0.0055(11) -0.0052(11)
C41 0.0177(12) 0.0191(16) 0.0133(13) -0.0042(11) 0.0065(10) 0.0013(10)
C42 0.0320(15) 0.0264(16) 0.0177(13) -0.0009(12) 0.0054(12) 0.0032(12)
C43 0.0251(15) 0.0197(16) 0.0232(15) -0.0059(12) 0.0071(12) -0.0006(12)
C44 0.0208(14) 0.0320(19) 0.0269(17) -0.0096(14) 0.0113(12) -0.0030(13)
C45 0.0192(13) 0.0145(16) 0.0187(15) -0.0014(12) 0.0056(11) -0.0049(11)
C46 0.0232(13) 0.0118(16) 0.0219(15) 0.0045(14) 0.0041(11) -0.0015(12)
C47 0.0231(13) 0.0171(15) 0.0206(14) -0.0025(15) 0.0065(11) -0.0039(14)
C48 0.0277(16) 0.0180(19) 0.0230(16) -0.0015(14) 0.0109(13) -0.0085(13)
C49 0.0133(12) 0.0197(18) 0.0203(14) -0.0012(14) 0.0047(10) 0.0005(12)
C50 0.0129(13) 0.0244(18) 0.0230(16) 0.0001(14) 0.0041(11) -0.0018(12)
C51 0.0243(16) 0.0266(19) 0.0245(18) 0.0025(15) 0.0127(14) -0.0009(14)
C52 0.0170(13) 0.0218(17) 0.0205(16) -0.0016(13) 0.0070(11) 0.0026(12)
C53 0.0160(13) 0.0185(16) 0.0169(14) 0.0050(12) -0.0004(11) 0.0010(11)
C54 0.0145(12) 0.0163(15) 0.0193(14) 0.0043(12) 0.0002(11) 0.0051(11)
C55 0.0293(16) 0.0197(17) 0.0268(17) 0.0091(13) 0.0026(13) -0.0032(12)
C56 0.0224(15) 0.0242(18) 0.0202(16) 0.0038(14) 0.0039(12) 0.0012(12)
C57 0.0170(14) 0.0267(19) 0.0268(18) 0.0038(14) -0.0014(12) 0.0018(12)
C58 0.0285(16) 0.0225(18) 0.0255(17) -0.0023(14) 0.0033(13) 0.0062(13)

loop_
_atom_type_symbol
_atom_type_description
_atom_type_scat_dispersion_real
_atom_type_scat_dispersion_imag
_atom_type_scat_source
C C 0.0033 0.0016 'International Tables Vol C Tables 4.2.6.8 and 6.1.1.4'
H H 0.0000 0.0000 'International Tables Vol C Tables 4.2.6.8 and 6.1.1.4'
B B 0.0013 0.0007 'International Tables Vol C Tables 4.2.6.8 and 6.1.1.4'
N N 0.0061 0.0033 'International Tables Vol C Tables 4.2.6.8 and 6.1.1.4'
O O 0.0106 0.0060 'International Tables Vol C Tables 4.2.6.8 and 6.1.1.4'
P P 0.1023 0.0942 'International Tables Vol C Tables 4.2.6.8 and 6.1.1.4'
Ru Ru -1.2594 0.8363 'International Tables Vol C Tables 4.2.6.8 and 6.1.1.4'

loop_
_geom_angle_atom_site_label_1
_geom_angle_atom_site_label_2
_geom_angle_atom_site_label_3
_geom_angle
B2 Ru1 N1 146.51(12)
B2 Ru1 P4 98.02(9)
N1 Ru1 P4 81.96(7)
B2 Ru1 P3 101.31(9)
N1 Ru1 P3 80.08(7)
P4 Ru1 P3 160.37(3)
B2 Ru1 H3 132.7(10)
N1 Ru1 H3 80.7(10)
P4 Ru1 H3 83.2(10)
P3 Ru1 H3 86.1(10)
B2 Ru1 H1 39.6(11)
N1 Ru1 H1 107.1(11)
P4 Ru1 H1 99.2(12)
P3 Ru1 H1 93.6(12)
H3 Ru1 H1 172.0(15)
B2 Ru1 H2 40.9(13)
N1 Ru1 H2 171.8(12)
P4 Ru1 H2 93.9(11)
P3 Ru1 H2 102.9(11)
H3 Ru1 H2 91.8(16)
H1 Ru1 H2 80.5(17)
B1 Ru2 N2 149.79(12)
B1 Ru2 P1 97.19(10)
N2 Ru2 P1 81.49(7)
B1 Ru2 P2 101.56(10)
N2 Ru2 P2 80.18(7)
P1 Ru2 P2 160.78(3)
B1 Ru2 H6 128.7(10)
N2 Ru2 H6 81.2(10)
P1 Ru2 H6 81.8(10)
P2 Ru2 H6 89.7(10)
B1 Ru2 H4 50.0(13)
N2 Ru2 H4 159.0(13)
P1 Ru2 H4 106.7(12)
P2 Ru2 H4 88.8(12)
H6 Ru2 H4 81.0(16)
B1 Ru2 H5 42.0(11)
N2 Ru2 H5 107.9(11)
P1 Ru2 H5 96.9(11)
P2 Ru2 H5 94.2(11)
H6 Ru2 H5 170.6(14)
H4 Ru2 H5 90.5(17)
C7 P1 C20 101.48(13)
C7 P1 C16 101.98(14)
C20 P1 C16 109.63(14)
C7 P1 Ru2 98.03(10)
C20 P1 Ru2 119.98(10)
C16 P1 Ru2 120.74(9)
C6 P2 C12 99.76(13)
C6 P2 C8 104.25(14)
C12 P2 C8 109.25(14)
C6 P2 Ru2 99.07(10)
C12 P2 Ru2 126.38(10)
C8 P2 Ru2 113.83(10)
C35 P3 C49 99.22(13)
C35 P3 C45 104.81(14)
C49 P3 C45 109.36(14)
C35 P3 Ru1 99.17(10)
C49 P3 Ru1 126.97(11)
C45 P3 Ru1 113.09(10)
C36 P4 C41 102.10(14)
C36 P4 C37 102.08(14)
C41 P4 C37 109.75(13)
C36 P4 Ru1 98.36(10)
C41 P4 Ru1 119.04(9)
C37 P4 Ru1 120.93(10)
C5 N2 C1 118.4(2)
C5 N2 Ru2 121.80(18)
C1 N2 Ru2 119.2(2)
C34 N1 C30 117.8(2)
C34 N1 Ru1 121.85(18)
C30 N1 Ru1 119.69(19)
B1 O2 C24 108.9(2)
B2 O3 C53 108.8(2)
B2 O4 C54 108.6(2)
B1 O1 C25 108.6(2)
O3 B2 O4 108.1(2)
O3 B2 Ru1 126.3(2)
O4 B2 Ru1 124.8(2)
O3 B2 H1 115.4(16)
O4 B2 H1 115.5(14)
Ru1 B2 H1 50.8(16)
O3 B2 H2 112.7(12)
O4 B2 H2 109.3(12)
Ru1 B2 H2 44.5(11)
H1 B2 H2 95(2)
O2 B1 O1 107.7(2)
O2 B1 Ru2 126.7(2)
O1 B1 Ru2 125.1(2)
O2 B1 H4 101.6(11)
O1 B1 H4 121.1(12)
Ru2 B1 H4 46.8(11)
O2 B1 H5 113.1(13)
O1 B1 H5 114.8(15)
Ru2 B1 H5 52.7(16)
H4 B1 H5 98(2)
N2 C1 C2 121.1(3)
N2 C1 C7 117.6(2)
C2 C1 C7 121.2(3)
C3 C2 C1 120.2(3)
C3 C2 H2A 119.9
C1 C2 H2A 119.9
C2 C3 C4 119.1(3)
C2 C3 H3A 120.4
C4 C3 H3A 120.4
C3 C4 C5 118.9(3)
C3 C4 H4A 120.5
C5 C4 H4A 120.5
N2 C5 C4 122.2(3)
N2 C5 C6 116.3(2)
C4 C5 C6 121.5(3)
C5 C6 P2 111.5(2)
C5 C6 H6A 109.3
P2 C6 H6A 109.3
C5 C6 H6B 109.3
P2 C6 H6B 109.3
H6A C6 H6B 108.0
C1 C7 P1 111.4(2)
C1 C7 H7A 109.3
P1 C7 H7A 109.3
C1 C7 H7B 109.3
P1 C7 H7B 109.3
H7A C7 H7B 108.0
C10 C8 C9 107.8(3)
C10 C8 C11 107.4(3)
C9 C8 C11 108.9(3)
C10 C8 P2 108.2(2)
C9 C8 P2 108.3(2)
C11 C8 P2 115.9(2)
C8 C9 H9A 109.5
C8 C9 H9B 109.5
H9A C9 H9B 109.5
C8 C9 H9C 109.5
H9A C9 H9C 109.5
H9B C9 H9C 109.5
C8 C10 H10A 109.5
C8 C10 H10B 109.5
H10A C10 H10B 109.5
C8 C10 H10C 109.5
H10A C10 H10C 109.5
H10B C10 H10C 109.5
C8 C11 H11A 113(3)
C8 C11 H11B 111(3)
H11A C11 H11B 106(4)
C8 C11 H11C 109(2)
H11A C11 H11C 110(3)
H11B C11 H11C 107(4)
C15 C12 C13 109.4(3)
C15 C12 C14 109.2(3)
C13 C12 C14 105.2(3)
C15 C12 P2 109.1(2)
C13 C12 P2 116.0(2)
C14 C12 P2 107.8(2)
C12 C13 H13A 115(2)
C12 C13 H13B 105(2)
H13A C13 H13B 106(3)
C12 C13 H13C 114(2)
H13A C13 H13C 108(3)
H13B C13 H13C 108(3)
C12 C14 H14A 109.5
C12 C14 H14B 109.5
H14A C14 H14B 109.5
C12 C14 H14C 109.5
H14A C14 H14C 109.5
H14B C14 H14C 109.5
C12 C15 H15A 109.5
C12 C15 H15B 109.5
H15A C15 H15B 109.5
C12 C15 H15C 109.5
H15A C15 H15C 109.5
H15B C15 H15C 109.5
C19 C16 C17 108.8(2)
C19 C16 C18 109.5(2)
C17 C16 C18 107.6(3)
C19 C16 P1 109.7(2)
C17 C16 P1 106.46(19)
C18 C16 P1 114.57(19)
C16 C17 H17A 109.5
C16 C17 H17B 109.5
H17A C17 H17B 109.5
C16 C17 H17C 109.5
H17A C17 H17C 109.5
H17B C17 H17C 109.5
C16 C18 H18A 109.5
C16 C18 H18B 109.5
H18A C18 H18B 109.5
C16 C18 H18C 109.5
H18A C18 H18C 109.5
H18B C18 H18C 109.5
C16 C19 H19A 109.5
C16 C19 H19B 109.5
H19A C19 H19B 109.5
C16 C19 H19C 109.5
H19A C19 H19C 109.5
H19B C19 H19C 109.5
C22 C20 C21 108.2(2)
C22 C20 C23 108.7(2)
C21 C20 C23 106.6(2)
C22 C20 P1 114.7(2)
C21 C20 P1 105.49(19)
C23 C20 P1 112.62(18)
C20 C21 H21A 109.5
C20 C21 H21B 109.5
H21A C21 H21B 109.5
C20 C21 H21C 109.5
H21A C21 H21C 109.5
H21B C21 H21C 109.5
C20 C22 H22A 109.5
C20 C22 H22B 109.5
H22A C22 H22B 109.5
C20 C22 H22C 109.5
H22A C22 H22C 109.5
H22B C22 H22C 109.5
C20 C23 H23A 109.5
C20 C23 H23B 109.5
H23A C23 H23B 109.5
C20 C23 H23C 109.5
H23A C23 H23C 109.5
H23B C23 H23C 109.5
O2 C24 C28 107.6(3)
O2 C24 C29 107.6(2)
C28 C24 C29 110.1(3)
O2 C24 C25 102.0(2)
C28 C24 C25 115.7(3)
C29 C24 C25 113.1(3)
O1 C25 C27 108.7(3)
O1 C25 C26 108.2(3)
C27 C25 C26 109.4(3)
O1 C25 C24 102.3(2)
C27 C25 C24 115.3(3)
C26 C25 C24 112.5(3)
C25 C26 H26A 109.5
C25 C26 H26B 109.5
H26A C26 H26B 109.5
C25 C26 H26C 109.5
H26A C26 H26C 109.5
H26B C26 H26C 109.5
C25 C27 H27A 109.5
C25 C27 H27B 109.5
H27A C27 H27B 109.5
C25 C27 H27C 109.5
H27A C27 H27C 109.5
H27B C27 H27C 109.5
C24 C28 H28A 109.5
C24 C28 H28B 109.5
H28A C28 H28B 109.5
C24 C28 H28C 109.5
H28A C28 H28C 109.5
H28B C28 H28C 109.5
C24 C29 H29A 109.5
C24 C29 H29B 109.5
H29A C29 H29B 109.5
C24 C29 H29C 109.5
H29A C29 H29C 109.5
H29B C29 H29C 109.5
N1 C30 C31 122.1(3)
N1 C30 C36 116.7(2)
C31 C30 C36 121.0(3)
C30 C31 C32 119.6(3)
C30 C31 H31 120.2
C32 C31 H31 120.2
C33 C32 C31 118.0(3)
C33 C32 H32 121.0
C31 C32 H32 121.0
C32 C33 C34 120.3(3)
C32 C33 H33 119.9
C34 C33 H33 119.9
N1 C34 C33 122.1(3)
N1 C34 C35 116.5(2)
C33 C34 C35 121.3(3)
C34 C35 P3 110.6(2)
C34 C35 H35A 109.5
P3 C35 H35A 109.5
C34 C35 H35B 109.5
P3 C35 H35B 109.5
H35A C35 H35B 108.1
C30 C36 P4 112.9(2)
C30 C36 H36A 109.0
P4 C36 H36A 109.0
C30 C36 H36B 109.0
P4 C36 H36B 109.0
H36A C36 H36B 107.8
C39 C37 C38 107.6(3)
C39 C37 C40 108.1(2)
C38 C37 C40 107.4(2)
C39 C37 P4 106.21(19)
C38 C37 P4 112.33(19)
C40 C37 P4 115.0(2)
C37 C38 H38A 109.5
C37 C38 H38B 109.5
H38A C38 H38B 109.5
C37 C38 H38C 109.5
H38A C38 H38C 109.5
H38B C38 H38C 109.5
C37 C39 H39A 109.5
C37 C39 H39B 109.5
H39A C39 H39B 109.5
C37 C39 H39C 109.5
H39A C39 H39C 109.5
H39B C39 H39C 109.5
C37 C40 H40A 109.5
C37 C40 H40B 109.5
H40A C40 H40B 109.5
C37 C40 H40C 109.5
H40A C40 H40C 109.5
H40B C40 H40C 109.5
C43 C41 C44 108.2(2)
C43 C41 C42 105.2(2)
C44 C41 C42 110.4(2)
C43 C41 P4 109.2(2)
C44 C41 P4 113.93(19)
C42 C41 P4 109.52(19)
C41 C42 H42A 109.5
C41 C42 H42B 109.5
H42A C42 H42B 109.5
C41 C42 H42C 109.5
H42A C42 H42C 109.5
H42B C42 H42C 109.5
C41 C43 H43A 109.5
C41 C43 H43B 109.5
H43A C43 H43B 109.5
C41 C43 H43C 109.5
H43A C43 H43C 109.5
H43B C43 H43C 109.5
C41 C44 H44A 109.5
C41 C44 H44B 109.5
H44A C44 H44B 109.5
C41 C44 H44C 109.5
H44A C44 H44C 109.5
H44B C44 H44C 109.5
C47 C45 C46 108.2(3)
C47 C45 C48 109.9(3)
C46 C45 C48 106.3(3)
C47 C45 P3 107.8(2)
C46 C45 P3 108.9(2)
C48 C45 P3 115.5(2)
C45 C46 H46A 109.5
C45 C46 H46B 109.5
H46A C46 H46B 109.5
C45 C46 H46C 109.5
H46A C46 H46C 109.5
H46B C46 H46C 109.5
C45 C47 H47A 109.5
C45 C47 H47B 109.5
H47A C47 H47B 109.5
C45 C47 H47C 109.5
H47A C47 H47C 109.5
H47B C47 H47C 109.5
C45 C48 H48A 112(2)
C45 C48 H48B 105(2)
H48A C48 H48B 107(3)
C45 C48 H48C 107(2)
H48A C48 H48C 118(3)
H48B C48 H48C 109(3)
C51 C49 C52 104.8(3)
C51 C49 C50 109.0(3)
C52 C49 C50 110.3(3)
C51 C49 P3 116.1(2)
C52 C49 P3 107.8(2)
C50 C49 P3 108.8(2)
C49 C50 H50A 109.5
C49 C50 H50B 109.5
H50A C50 H50B 109.5
C49 C50 H50C 109.5
H50A C50 H50C 109.5
H50B C50 H50C 109.5
C49 C51 H51A 115(2)
C49 C51 H51B 112(2)
H51A C51 H51B 105(3)
C49 C51 H51C 116(2)
H51A C51 H51C 104(3)
H51B C51 H51C 104(3)
C49 C52 H52A 109.5
C49 C52 H52B 109.5
H52A C52 H52B 109.5
C49 C52 H52C 109.5
H52A C52 H52C 109.5
H52B C52 H52C 109.5
O3 C53 C55 108.8(2)
O3 C53 C56 108.1(2)
C55 C53 C56 109.5(3)
O3 C53 C54 101.9(2)
C55 C53 C54 115.2(3)
C56 C53 C54 112.9(3)
O4 C54 C58 107.6(2)
O4 C54 C57 107.4(3)
C58 C54 C57 110.4(3)
O4 C54 C53 102.1(2)
C58 C54 C53 112.7(3)
C57 C54 C53 115.8(3)
C53 C55 H55A 109.5
C53 C55 H55B 109.5
H55A C55 H55B 109.5
C53 C55 H55C 109.5
H55A C55 H55C 109.5
H55B C55 H55C 109.5
C53 C56 H56A 109.5
C53 C56 H56B 109.5
H56A C56 H56B 109.5
C53 C56 H56C 109.5
H56A C56 H56C 109.5
H56B C56 H56C 109.5
C54 C57 H57A 109.5
C54 C57 H57B 109.5
H57A C57 H57B 109.5
C54 C57 H57C 109.5
H57A C57 H57C 109.5
H57B C57 H57C 109.5
C54 C58 H58A 109.5
C54 C58 H58B 109.5
H58A C58 H58B 109.5
C54 C58 H58C 109.5
H58A C58 H58C 109.5
H58B C58 H58C 109.5

loop_
_geom_bond_atom_site_label_1
_geom_bond_atom_site_label_2
_geom_bond_distance
Ru1 B2 2.126(3)
Ru1 N1 2.167(2)
Ru1 P4 2.3056(9)
Ru1 P3 2.3398(9)
Ru1 H3 1.62(3)
Ru1 H1 1.65(4)
Ru1 H2 1.49(3)
Ru2 B1 2.117(3)
Ru2 N2 2.166(2)
Ru2 P1 2.3116(9)
Ru2 P2 2.3300(9)
Ru2 H6 1.64(3)
Ru2 H4 1.55(3)
Ru2 H5 1.69(4)
P1 C7 1.855(3)
P1 C20 1.897(3)
P1 C16 1.899(3)
P2 C6 1.853(3)
P2 C12 1.900(3)
P2 C8 1.902(3)
P3 C35 1.858(3)
P3 C49 1.904(3)
P3 C45 1.904(3)
P4 C36 1.852(3)
P4 C41 1.891(3)
P4 C37 1.898(3)
N2 C5 1.353(4)
N2 C1 1.358(4)
N1 C34 1.355(4)
N1 C30 1.365(4)
O2 B1 1.413(4)
O2 C24 1.441(4)
O3 B2 1.417(4)
O3 C53 1.444(3)
O4 B2 1.418(4)
O4 C54 1.443(4)
O1 B1 1.425(4)
O1 C25 1.440(3)
B2 H1 1.36(3)
B2 H2 1.40(3)
B1 H4 1.63(4)
B1 H5 1.42(3)
C1 C2 1.403(4)
C1 C7 1.499(4)
C2 C3 1.365(5)
C2 H2A 0.9500
C3 C4 1.387(4)
C3 H3A 0.9500
C4 C5 1.398(4)
C4 H4A 0.9500
C5 C6 1.498(4)
C6 H6A 0.9900
C6 H6B 0.9900
C7 H7A 0.9900
C7 H7B 0.9900
C8 C10 1.534(4)
C8 C9 1.540(4)
C8 C11 1.540(5)
C9 H9A 0.9800
C9 H9B 0.9800
C9 H9C 0.9800
C10 H10A 0.9800
C10 H10B 0.9800
C10 H10C 0.9800
C11 H11A 0.93(4)
C11 H11B 0.80(4)
C11 H11C 0.97(4)
C12 C15 1.532(4)
C12 C13 1.536(5)
C12 C14 1.552(5)
C13 H13A 0.92(4)
C13 H13B 0.94(4)
C13 H13C 1.02(5)
C14 H14A 0.9800
C14 H14B 0.9800
C14 H14C 0.9800
C15 H15A 0.9800
C15 H15B 0.9800
C15 H15C 0.9800
C16 C19 1.530(4)
C16 C17 1.531(4)
C16 C18 1.540(4)
C17 H17A 0.9800
C17 H17B 0.9800
C17 H17C 0.9800
C18 H18A 0.9800
C18 H18B 0.9800
C18 H18C 0.9800
C19 H19A 0.9800
C19 H19B 0.9800
C19 H19C 0.9800
C20 C22 1.537(4)
C20 C21 1.539(4)
C20 C23 1.542(4)
C21 H21A 0.9800
C21 H21B 0.9800
C21 H21C 0.9800
C22 H22A 0.9800
C22 H22B 0.9800
C22 H22C 0.9800
C23 H23A 0.9800
C23 H23B 0.9800
C23 H23C 0.9800
C24 C28 1.523(4)
C24 C29 1.535(5)
C24 C25 1.552(4)
C25 C27 1.524(5)
C25 C26 1.529(5)
C26 H26A 0.9800
C26 H26B 0.9800
C26 H26C 0.9800
C27 H27A 0.9800
C27 H27B 0.9800
C27 H27C 0.9800
C28 H28A 0.9800
C28 H28B 0.9800
C28 H28C 0.9800
C29 H29A 0.9800
C29 H29B 0.9800
C29 H29C 0.9800
C30 C31 1.385(4)
C30 C36 1.499(4)
C31 C32 1.394(4)
C31 H31 0.9500
C32 C33 1.381(4)
C32 H32 0.9500
C33 C34 1.384(4)
C33 H33 0.9500
C34 C35 1.509(4)
C35 H35A 0.9900
C35 H35B 0.9900
C36 H36A 0.9900
C36 H36B 0.9900
C37 C39 1.537(4)
C37 C38 1.538(4)
C37 C40 1.547(4)
C38 H38A 0.9800
C38 H38B 0.9800
C38 H38C 0.9800
C39 H39A 0.9800
C39 H39B 0.9800
C39 H39C 0.9800
C40 H40A 0.9800
C40 H40B 0.9800
C40 H40C 0.9800
C41 C43 1.535(4)
C41 C44 1.535(4)
C41 C42 1.549(4)
C42 H42A 0.9800
C42 H42B 0.9800
C42 H42C 0.9800
C43 H43A 0.9800
C43 H43B 0.9800
C43 H43C 0.9800
C44 H44A 0.9800
C44 H44B 0.9800
C44 H44C 0.9800
C45 C47 1.533(4)
C45 C46 1.538(4)
C45 C48 1.539(4)
C46 H46A 0.9800
C46 H46B 0.9800
C46 H46C 0.9800
C47 H47A 0.9800
C47 H47B 0.9800
C47 H47C 0.9800
C48 H48A 0.95(4)
C48 H48B 1.04(4)
C48 H48C 0.97(4)
C49 C51 1.538(5)
C49 C52 1.538(5)
C49 C50 1.545(4)
C50 H50A 0.9800
C50 H50B 0.9800
C50 H50C 0.9800
C51 H51A 0.91(4)
C51 H51B 0.99(4)
C51 H51C 0.99(4)
C52 H52A 0.9800
C52 H52B 0.9800
C52 H52C 0.9800
C53 C55 1.524(5)
C53 C56 1.529(5)
C53 C54 1.560(4)
C54 C58 1.523(5)
C54 C57 1.523(4)
C55 H55A 0.9800
C55 H55B 0.9800
C55 H55C 0.9800
C56 H56A 0.9800
C56 H56B 0.9800
C56 H56C 0.9800
C57 H57A 0.9800
C57 H57B 0.9800
C57 H57C 0.9800
C58 H58A 0.9800
C58 H58B 0.9800
C58 H58C 0.9800
